data_7706480
loop_
_publ_author_name
'Jornet-Moll\'a, Ver\'onica'
'Gim\'enez-Saiz, Carlos'
'Vieira, Bruno J. C.'
'Waerenborgh, Jo\~ao C'
'Romero, Francisco M.'

_publ_section_title
;
 Temperature dependence of desolvation effects in hydrogen-bonded spin
 crossover complexes.
;
_journal_issue 7
_journal_name_full 'Dalton transactions (Cambridge, England : 2003)'
_journal_page_first 2536
_journal_page_last 2544
_journal_paper_doi 10.1039/d0dt03986a
_journal_volume 50
_journal_year 2021
_chemical_formula_moiety '(C22 H18 Fe N10 2+) (C6 H8 O4 2-)'
_chemical_formula_sum 'C28 H26 Fe N10 O4'
_chemical_formula_weight 622.44
_space_group_crystal_system monoclinic
_space_group_IT_number 15
_space_group_name_Hall '-C 2yc'
_space_group_name_H-M_alt 'C 1 2/c 1'
_atom_sites_solution_hydrogens mixed
_audit_creation_method SHELXL-2014
_audit_update_record
;
2016-10-03 deposited with the CCDC.	2021-01-20 downloaded from the CCDC.
;
_cell_angle_alpha 90
_cell_angle_beta 93.730(2)
_cell_angle_gamma 90
_cell_formula_units_Z 8
_cell_length_a 18.3091(5)
_cell_length_b 20.1160(4)
_cell_length_c 14.9144(3)
_cell_measurement_reflns_used 13333
_cell_measurement_temperature 119.9(2)
_cell_measurement_theta_max 27.3750
_cell_measurement_theta_min 3.0460
_cell_volume 5481.4(2)
_computing_cell_refinement
;
CrysAlisPro 1.171.38.43 (Rigaku OD, 2015)
;
_computing_data_collection
;
CrysAlisPro 1.171.38.43 (Rigaku OD, 2015)
;
_computing_data_reduction
;
CrysAlisPro 1.171.38.43 (Rigaku OD, 2015)
;
_computing_structure_refinement 'SHELXL-2014 (Sheldrick, 2014)'
_computing_structure_solution 'SHELXS-97 (Sheldrick, 1997)'
_diffrn_ambient_environment N~2~
_diffrn_ambient_temperature 119.9(2)
_diffrn_detector 'CCD plate'
_diffrn_detector_area_resol_mean 16.0267
_diffrn_detector_type Sapphire3
_diffrn_measured_fraction_theta_full 0.995
_diffrn_measured_fraction_theta_max 0.954
_diffrn_measurement_details
;
List of Runs (angles in degrees, time in seconds):

  # Type    Start    End  Width  t~exp~   \w     \q     \k     \f   Frames
#--------------------------------------------------------------------------
  1  \w    -96.00   8.50   0.95   21.00    --  -22.74 -38.00-150.00  110
  2  \w    -89.00  52.55   0.95   21.00    --  -22.74  19.00-150.00  149
  3  \w   -102.00 -35.50   0.95   21.00    --  -22.74-178.00  30.00   70
  4  \w    -95.00   9.50   0.95   21.00    --  -22.74 -77.00 -60.00  110
  5  \w    -20.00  67.40   0.95   21.00    --   23.37 -99.00-150.00   92
  6  \w     34.00 105.25   0.95   21.00    --   23.37-178.00 150.00   75
  7  \w    -93.00   0.10   0.95   21.00    --  -22.74 -57.00  90.00   98
  8  \w    -93.00   0.10   0.95   21.00    --  -22.74 -57.00  30.00   98
  9  \w    -93.00   0.10   0.95   21.00    --  -22.74 -57.00-180.00   98
 10  \w   -102.00 -35.50   0.95   21.00    --  -22.74-178.00-150.00   70
 11  \w     35.00 102.45   0.95   21.00    --   23.37 178.00   0.00   71
 12  \w    -95.00   9.50   0.95   21.00    --  -22.74 -77.00  60.00  110
 13  \w    -49.00  55.50   0.95   21.00    --   23.37 -77.00   0.00  110
;
_diffrn_measurement_device 'four-circle diffractometer'
_diffrn_measurement_device_type
;
SuperNova, Single source at offset, Sapphire3
;
_diffrn_measurement_method '\w scans'
_diffrn_orient_matrix_type
;
CrysAlisPro convention (1999,Acta A55,543-557)
;
_diffrn_orient_matrix_UB_11 0.0038086000
_diffrn_orient_matrix_UB_12 0.0199332000
_diffrn_orient_matrix_UB_13 -0.0386502000
_diffrn_orient_matrix_UB_21 -0.0382772000
_diffrn_orient_matrix_UB_22 -0.0019120000
_diffrn_orient_matrix_UB_23 -0.0105095000
_diffrn_orient_matrix_UB_31 -0.0052053000
_diffrn_orient_matrix_UB_32 0.0290254000
_diffrn_orient_matrix_UB_33 0.0258378000
_diffrn_radiation_monochromator mirror
_diffrn_radiation_source 'fine-focus sealed tube'
_diffrn_radiation_type MoK\a
_diffrn_radiation_wavelength 0.71073
_diffrn_reflns_av_R_equivalents 0.0737
_diffrn_reflns_av_unetI/netI 0.0451
_diffrn_reflns_Laue_measured_fraction_full 0.995
_diffrn_reflns_Laue_measured_fraction_max 0.954
_diffrn_reflns_limit_h_max 25
_diffrn_reflns_limit_h_min -25
_diffrn_reflns_limit_k_max 27
_diffrn_reflns_limit_k_min -26
_diffrn_reflns_limit_l_max 20
_diffrn_reflns_limit_l_min -20
_diffrn_reflns_number 65275
_diffrn_reflns_point_group_measured_fraction_full 0.995
_diffrn_reflns_point_group_measured_fraction_max 0.954
_diffrn_reflns_theta_full 28.500
_diffrn_reflns_theta_max 29.792
_diffrn_reflns_theta_min 3.012
_exptl_absorpt_coefficient_mu 0.606
_exptl_absorpt_correction_T_max 1.00000
_exptl_absorpt_correction_T_min 0.69409
_exptl_absorpt_correction_type multi-scan
_exptl_absorpt_process_details
;
CrysAlisPro 1.171.38.43 (Rigaku Oxford Diffraction, 2015)
Empirical absorption correction using spherical harmonics,
 implemented in SCALE3 ABSPACK scaling algorithm.
;
_exptl_crystal_colour red
_exptl_crystal_density_diffrn 1.508
_exptl_crystal_description prism
_exptl_crystal_F_000 2576
_exptl_crystal_preparation ', Magnetic properties'
_exptl_crystal_size_max 0.194
_exptl_crystal_size_mid 0.065
_exptl_crystal_size_min 0.059
_refine_diff_density_max 0.505
_refine_diff_density_min -0.584
_refine_diff_density_rms 0.066
_refine_ls_extinction_method none
_refine_ls_goodness_of_fit_ref 1.117
_refine_ls_hydrogen_treatment mixed
_refine_ls_matrix_type full
_refine_ls_number_parameters 498
_refine_ls_number_reflns 7476
_refine_ls_number_restraints 294
_refine_ls_restrained_S_all 1.100
_refine_ls_R_factor_all 0.0747
_refine_ls_R_factor_gt 0.0541
_refine_ls_shift/su_max 0.000
_refine_ls_shift/su_mean 0.000
_refine_ls_structure_factor_coef Fsqd
_refine_ls_weighting_details 'w=1/[\s^2^(Fo^2^)+(0.0244P)^2^+11.8154P] where P=(Fo^2^+2Fc^2^)/3'
_refine_ls_weighting_scheme calc
_refine_ls_wR_factor_gt 0.1015
_refine_ls_wR_factor_ref 0.1094
_reflns_Friedel_coverage 0.000
_reflns_number_gt 6047
_reflns_number_total 7476
_reflns_threshold_expression 'I > 2\s(I)'
_cod_data_source_file d0dt03986a2.cif
_cod_data_source_block Fe_bpp_adip_anh
_cod_depositor_comments 'Adding full bibliography for 7706480--7706481.cif.'
_cod_original_sg_symbol_H-M 'C 2/c'
_cod_database_code 7706480
_shelx_space_group_comment
;
The symmetry employed for this shelxl refinement is uniquely defined
by the following loop, which should always be used as a source of
symmetry information in preference to the above space-group names.
They are only intended as comments.
;
_shelxl_version_number 2014-3

loop_
_space_group_symop_operation_xyz
'x, y, z'
'-x, y, -z+1/2'
'x+1/2, y+1/2, z'
'-x+1/2, y+1/2, -z+1/2'
'-x, -y, -z'
'x, -y, z-1/2'
'-x+1/2, -y+1/2, -z'
'x+1/2, -y+1/2, z-1/2'

loop_
_atom_site_label
_atom_site_type_symbol
_atom_site_fract_x
_atom_site_fract_y
_atom_site_fract_z
_atom_site_U_iso_or_equiv
_atom_site_adp_type
_atom_site_occupancy
_atom_site_site_symmetry_order
_atom_site_calc_flag
_atom_site_refinement_flags_posn
_atom_site_refinement_flags_adp
_atom_site_refinement_flags_occupancy
_atom_site_disorder_assembly
_atom_site_disorder_group
Fe1 Fe 0.0000 0.08779(2) 0.7500 0.01914(11) Uani 1 2 d S T P . .
N1 N 0.07088(13) 0.09641(15) 0.56008(16) 0.0443(6) Uani 1 1 d D . . . .
H1N H 0.0680(18) 0.1402(9) 0.555(2) 0.050(10) Uiso 1 1 d D . . . .
N2 N 0.04662(11) 0.06492(11) 0.63192(13) 0.0305(5) Uani 1 1 d . . . . .
N3 N 0.0000 -0.01173(14) 0.7500 0.0276(6) Uani 1 2 d S T P . .
N4 N 0.15571(12) 0.07779(13) 0.85818(16) 0.0408(6) Uani 1 1 d D . . . .
H4N H 0.166(2) 0.0332(11) 0.847(3) 0.110(17) Uiso 1 1 d D . . . .
N5 N 0.09833(11) 0.11109(10) 0.81903(13) 0.0276(4) Uani 1 1 d . . . . .
N6 N 0.0000 0.18750(13) 0.7500 0.0237(6) Uani 1 2 d S T P . .
C1 C 0.09619(17) 0.0531(2) 0.50173(18) 0.0585(10) Uani 1 1 d . . . . .
H1 H 0.1157 0.0638 0.4476 0.070 Uiso 1 1 calc R U . . .
C2 C 0.08847(16) -0.00971(19) 0.53511(19) 0.0534(9) Uani 1 1 d . . . . .
H2 H 0.1014 -0.0497 0.5092 0.064 Uiso 1 1 calc R U . . .
C3 C 0.05689(14) -0.00030(14) 0.61674(16) 0.0330(6) Uani 1 1 d . . . . .
C4 C 0.02935(14) -0.04522(13) 0.68301(17) 0.0324(5) Uani 1 1 d . . . . .
C5 C 0.02951(18) -0.11411(14) 0.6809(2) 0.0471(7) Uani 1 1 d . . . . .
H5 H 0.0492 -0.1368 0.6338 0.057 Uiso 1 1 calc R U . . .
C6 C 0.0000 -0.1486(2) 0.7500 0.0576(13) Uani 1 2 d S T P . .
H6 H 0.0000 -0.1948 0.7500 0.069 Uiso 1 2 calc R U P . .
C7 C 0.19964(16) 0.12023(18) 0.9049(2) 0.0513(9) Uani 1 1 d . . . . .
H7 H 0.2431 0.1089 0.9371 0.062 Uiso 1 1 calc R U . . .
C8 C 0.17043(15) 0.18355(16) 0.89788(18) 0.0432(7) Uani 1 1 d . . . . .
H8 H 0.1889 0.2224 0.9244 0.052 Uiso 1 1 calc R U . . .
C9 C 0.10674(13) 0.17588(12) 0.84185(16) 0.0286(5) Uani 1 1 d . . . . .
C10 C 0.05229(13) 0.22084(12) 0.79941(15) 0.0271(5) Uani 1 1 d . . . . .
C11 C 0.05240(14) 0.28990(12) 0.80246(17) 0.0321(6) Uani 1 1 d . . . . .
H11 H 0.0871 0.3126 0.8391 0.039 Uiso 1 1 calc R U . . .
C12 C 0.0000 0.32428(18) 0.7500 0.0355(8) Uani 1 2 d S T P . .
H12 H 0.0000 0.3705 0.7500 0.043 Uiso 1 2 calc R U P . .
Fe2 Fe 0.5000 0.07525(2) 0.7500 0.02029(11) Uani 1 2 d S T P . .
N7 N 0.48273(11) 0.18682(9) 0.88963(13) 0.0259(4) Uani 1 1 d D . . . .
H7N H 0.5299(10) 0.1869(15) 0.9122(19) 0.045(9) Uiso 1 1 d D . . . .
N8 N 0.45850(10) 0.14450(9) 0.82464(12) 0.0226(4) Uani 1 1 d . . . . .
N9 N 0.40015(10) 0.07401(9) 0.70278(12) 0.0237(4) Uani 1 1 d . . . . .
N10 N 0.50527(10) 0.00632(9) 0.65766(12) 0.0224(4) Uani 1 1 d . . . . .
N11 N 0.55650(11) -0.03423(9) 0.62648(13) 0.0246(4) Uani 1 1 d D . . . .
H11N H 0.6042(11) -0.0284(17) 0.645(2) 0.064(11) Uiso 1 1 d D . . . .
C13 C 0.42744(14) 0.22596(12) 0.91414(18) 0.0328(6) Uani 1 1 d . . . . .
H13 H 0.4309 0.2588 0.9581 0.039 Uiso 1 1 calc R U . . .
C14 C 0.36549(14) 0.20892(12) 0.86321(19) 0.0340(6) Uani 1 1 d . . . . .
H14 H 0.3191 0.2275 0.8654 0.041 Uiso 1 1 calc R U . . .
C15 C 0.38659(13) 0.15741(11) 0.80699(16) 0.0264(5) Uani 1 1 d . . . . .
C16 C 0.35146(12) 0.11604(12) 0.73653(16) 0.0264(5) Uani 1 1 d . . . . .
C17 C 0.27851(13) 0.11567(13) 0.70421(18) 0.0338(6) Uani 1 1 d . . . . .
H17 H 0.2448 0.1444 0.7276 0.041 Uiso 1 1 calc R U . . .
C18 C 0.25730(14) 0.07149(14) 0.63650(19) 0.0393(6) Uani 1 1 d . . . . .
H18 H 0.2088 0.0707 0.6139 0.047 Uiso 1 1 calc R U . . .
C19 C 0.30748(14) 0.02828(14) 0.60169(18) 0.0354(6) Uani 1 1 d . . . . .
H19 H 0.2932 -0.0012 0.5558 0.042 Uiso 1 1 calc R U . . .
C20 C 0.37931(13) 0.03016(12) 0.63699(15) 0.0262(5) Uani 1 1 d . . . . .
C21 C 0.44120(13) -0.01008(12) 0.61299(15) 0.0249(5) Uani 1 1 d . . . . .
C22 C 0.45252(14) -0.06239(12) 0.55308(15) 0.0286(5) Uani 1 1 d . . . . .
H22 H 0.4177 -0.0834 0.5147 0.034 Uiso 1 1 calc R U . . .
C23 C 0.52609(14) -0.07577(11) 0.56335(15) 0.0285(5) Uani 1 1 d . . . . .
H23 H 0.5508 -0.1079 0.5322 0.034 Uiso 1 1 calc R U . . .
O1A O 0.4357(3) -0.2680(3) 0.9628(4) 0.0404(13) Uani 0.559(6) 1 d . U P A 1
O2A O 0.3802(9) -0.1890(8) 1.0275(11) 0.041(3) Uani 0.559(6) 1 d . U P A 1
C24A C 0.3806(12) -0.2339(9) 0.9764(13) 0.038(4) Uani 0.559(6) 1 d . U P A 1
C25A C 0.3072(3) -0.2577(3) 0.9278(5) 0.0448(16) Uani 0.559(6) 1 d D U P A 1
H25A H 0.3180 -0.2886 0.8805 0.054 Uiso 0.559(6) 1 calc R U P A 1
H25B H 0.2790 -0.2814 0.9704 0.054 Uiso 0.559(6) 1 calc R U P A 1
C26A C 0.2610(3) -0.2006(2) 0.8869(3) 0.0402(14) Uani 0.559(6) 1 d D U P A 1
H26A H 0.2122 -0.2166 0.8690 0.048 Uiso 0.559(6) 1 calc R U P A 1
H26B H 0.2565 -0.1659 0.9315 0.048 Uiso 0.559(6) 1 calc R U P A 1
C27A C 0.2962(4) -0.1721(3) 0.8055(4) 0.0479(17) Uani 0.559(6) 1 d D U P A 1
H27A H 0.3425 -0.1528 0.8276 0.058 Uiso 0.559(6) 1 calc R U P A 1
H27B H 0.3079 -0.2096 0.7682 0.058 Uiso 0.559(6) 1 calc R U P A 1
C28A C 0.2586(6) -0.1211(5) 0.7439(9) 0.045(2) Uani 0.559(6) 1 d D U P A 1
H28A H 0.2894 -0.1101 0.6955 0.054 Uiso 0.559(6) 1 calc R U P A 1
H28B H 0.2127 -0.1387 0.7178 0.054 Uiso 0.559(6) 1 calc R U P A 1
C29A C 0.2447(5) -0.0598(5) 0.7991(7) 0.0188(16) Uani 0.559(6) 1 d D U P A 1
O3A O 0.2943(8) -0.0250(8) 0.8410(10) 0.027(2) Uani 0.559(6) 1 d . U P A 1
O4A O 0.1766(5) -0.0464(5) 0.8051(8) 0.0300(15) Uani 0.559(6) 1 d . U P A 1
O1B O 0.4411(4) -0.2893(3) 0.9940(5) 0.0346(15) Uani 0.441(6) 1 d . U P A 2
O2B O 0.3871(12) -0.1931(9) 1.0404(13) 0.028(3) Uani 0.441(6) 1 d . U P A 2
C24B C 0.3907(14) -0.2460(10) 0.9837(13) 0.024(3) Uani 0.441(6) 1 d . U P A 2
C25B C 0.3374(4) -0.2474(3) 0.9044(4) 0.0280(14) Uani 0.441(6) 1 d D U P A 2
H25C H 0.2929 -0.2690 0.9211 0.034 Uiso 0.441(6) 1 calc R U P A 2
H25D H 0.3575 -0.2738 0.8575 0.034 Uiso 0.441(6) 1 calc R U P A 2
C26B C 0.3185(3) -0.1789(3) 0.8675(4) 0.0291(15) Uani 0.441(6) 1 d D U P A 2
H26C H 0.3629 -0.1582 0.8491 0.035 Uiso 0.441(6) 1 calc R U P A 2
H26D H 0.3005 -0.1522 0.9155 0.035 Uiso 0.441(6) 1 calc R U P A 2
C27B C 0.2594(4) -0.1777(4) 0.7851(5) 0.0382(18) Uani 0.441(6) 1 d D U P A 2
H27C H 0.2728 -0.2076 0.7379 0.046 Uiso 0.441(6) 1 calc R U P A 2
H27D H 0.2113 -0.1898 0.8036 0.046 Uiso 0.441(6) 1 calc R U P A 2
C28B C 0.2613(10) -0.1059(6) 0.7549(11) 0.064(5) Uani 0.441(6) 1 d D U P A 2
H28C H 0.2245 -0.1018 0.7054 0.077 Uiso 0.441(6) 1 calc R U P A 2
H28D H 0.3083 -0.0996 0.7296 0.077 Uiso 0.441(6) 1 calc R U P A 2
C29B C 0.2506(13) -0.0457(7) 0.8170(11) 0.049(5) Uani 0.441(6) 1 d D U P A 2
O3B O 0.3025(12) -0.0145(12) 0.8476(14) 0.055(4) Uani 0.441(6) 1 d . U P A 2
O4B O 0.1815(9) -0.0326(7) 0.8213(12) 0.052(4) Uani 0.441(6) 1 d . U P A 2

loop_
_atom_site_aniso_label
_atom_site_aniso_U_11
_atom_site_aniso_U_22
_atom_site_aniso_U_33
_atom_site_aniso_U_23
_atom_site_aniso_U_13
_atom_site_aniso_U_12
Fe1 0.0238(2) 0.0174(2) 0.0168(2) 0.000 0.00654(17) 0.000
N1 0.0319(12) 0.0719(19) 0.0285(12) 0.0249(13) -0.0027(9) -0.0169(12)
N2 0.0290(10) 0.0420(12) 0.0207(10) 0.0100(9) 0.0042(8) -0.0069(9)
N3 0.0306(15) 0.0318(15) 0.0209(14) 0.000 0.0060(11) 0.000
N4 0.0302(12) 0.0530(15) 0.0406(13) 0.0236(12) 0.0135(10) 0.0099(11)
N5 0.0292(10) 0.0327(11) 0.0221(10) 0.0064(8) 0.0100(8) 0.0056(8)
N6 0.0222(13) 0.0277(14) 0.0221(13) 0.000 0.0087(11) 0.000
C1 0.0410(17) 0.118(3) 0.0168(13) 0.0011(16) 0.0044(12) -0.0338(19)
C2 0.0451(17) 0.088(2) 0.0285(15) -0.0245(16) 0.0154(13) -0.0279(17)
C3 0.0342(13) 0.0432(15) 0.0221(12) -0.0081(11) 0.0068(10) -0.0104(11)
C4 0.0355(14) 0.0364(14) 0.0259(12) -0.0078(10) 0.0063(10) -0.0033(11)
C5 0.064(2) 0.0356(15) 0.0436(17) -0.0125(13) 0.0160(15) -0.0033(14)
C6 0.084(4) 0.033(2) 0.058(3) 0.000 0.020(3) 0.000
C7 0.0283(14) 0.077(2) 0.0482(18) 0.0337(17) 0.0013(13) -0.0026(15)
C8 0.0323(14) 0.066(2) 0.0311(14) 0.0067(13) 0.0027(11) -0.0148(13)
C9 0.0268(12) 0.0369(13) 0.0230(11) 0.0008(10) 0.0095(9) -0.0035(10)
C10 0.0285(12) 0.0314(12) 0.0228(11) -0.0040(9) 0.0122(9) -0.0031(10)
C11 0.0339(13) 0.0310(13) 0.0329(13) -0.0065(10) 0.0138(11) -0.0064(10)
C12 0.045(2) 0.0249(17) 0.039(2) 0.000 0.0218(17) 0.000
Fe2 0.0224(2) 0.0230(2) 0.0162(2) 0.000 0.00623(17) 0.000
N7 0.0325(11) 0.0197(9) 0.0267(10) -0.0009(8) 0.0118(9) -0.0020(8)
N8 0.0279(10) 0.0212(9) 0.0195(9) 0.0018(7) 0.0079(8) 0.0008(7)
N9 0.0254(9) 0.0260(10) 0.0201(9) 0.0071(8) 0.0047(7) -0.0002(8)
N10 0.0248(9) 0.0259(10) 0.0171(9) 0.0000(7) 0.0064(7) -0.0025(8)
N11 0.0290(11) 0.0249(10) 0.0206(10) -0.0020(8) 0.0071(8) -0.0017(8)
C13 0.0394(14) 0.0202(11) 0.0412(15) -0.0041(10) 0.0215(12) 0.0001(10)
C14 0.0352(13) 0.0211(11) 0.0477(16) 0.0049(11) 0.0191(12) 0.0049(10)
C15 0.0271(11) 0.0251(12) 0.0280(12) 0.0102(9) 0.0103(9) 0.0044(9)
C16 0.0261(11) 0.0290(12) 0.0249(12) 0.0114(9) 0.0063(9) 0.0030(9)
C17 0.0259(12) 0.0392(14) 0.0367(14) 0.0181(12) 0.0038(10) 0.0073(11)
C18 0.0254(12) 0.0500(17) 0.0417(16) 0.0165(13) -0.0040(11) 0.0008(11)
C19 0.0330(13) 0.0408(15) 0.0315(14) 0.0082(11) -0.0041(11) -0.0062(11)
C20 0.0286(12) 0.0298(12) 0.0205(11) 0.0082(9) 0.0027(9) -0.0063(9)
C21 0.0294(12) 0.0280(12) 0.0174(10) 0.0029(9) 0.0020(9) -0.0072(9)
C22 0.0382(13) 0.0268(12) 0.0206(11) -0.0004(9) 0.0001(10) -0.0061(10)
C23 0.0406(14) 0.0229(11) 0.0225(11) -0.0028(9) 0.0054(10) -0.0047(10)
O1A 0.027(2) 0.044(3) 0.051(4) -0.030(3) 0.008(2) 0.000(2)
O2A 0.040(4) 0.045(7) 0.041(7) -0.027(4) 0.016(4) -0.021(4)
C24A 0.040(5) 0.026(7) 0.051(8) -0.012(5) 0.023(5) -0.009(5)
C25A 0.033(3) 0.035(3) 0.066(4) -0.023(3) -0.003(3) 0.001(2)
C26A 0.040(3) 0.037(3) 0.045(3) -0.011(2) 0.012(2) -0.006(2)
C27A 0.056(4) 0.047(3) 0.043(4) -0.020(3) 0.022(3) -0.010(3)
C28A 0.041(4) 0.039(5) 0.052(4) -0.029(4) -0.017(3) 0.017(3)
C29A 0.017(2) 0.018(4) 0.021(3) -0.003(3) -0.001(2) 0.003(2)
O3A 0.018(3) 0.027(4) 0.036(4) -0.009(3) -0.006(2) -0.003(2)
O4A 0.018(2) 0.027(4) 0.046(3) -0.002(3) 0.0040(18) 0.006(2)
O1B 0.042(3) 0.025(3) 0.036(4) -0.004(2) -0.007(3) 0.008(2)
O2B 0.051(5) 0.017(4) 0.015(3) 0.001(3) -0.004(3) -0.001(3)
C24B 0.047(8) 0.009(5) 0.014(4) -0.002(3) 0.000(4) -0.009(5)
C25B 0.033(4) 0.026(3) 0.026(3) -0.002(2) 0.009(3) -0.005(3)
C26B 0.038(3) 0.024(3) 0.026(3) 0.000(2) 0.007(2) 0.000(2)
C27B 0.034(4) 0.043(4) 0.035(3) 0.003(3) -0.017(3) -0.018(3)
C28B 0.094(8) 0.037(7) 0.061(8) -0.009(6) 0.008(6) -0.012(5)
C29B 0.105(11) 0.013(6) 0.033(8) -0.001(5) 0.030(7) 0.005(6)
O3B 0.045(9) 0.052(9) 0.073(11) 0.033(7) 0.030(7) 0.018(6)
O4B 0.066(6) 0.035(6) 0.059(7) 0.004(5) 0.019(5) -0.014(4)

loop_
_atom_type_symbol
_atom_type_description
_atom_type_scat_dispersion_real
_atom_type_scat_dispersion_imag
_atom_type_scat_source
C C 0.0033 0.0016 'International Tables Vol C Tables 4.2.6.8 and 6.1.1.4'
H H 0.0000 0.0000 'International Tables Vol C Tables 4.2.6.8 and 6.1.1.4'
Fe Fe 0.3463 0.8444 'International Tables Vol C Tables 4.2.6.8 and 6.1.1.4'
N N 0.0061 0.0033 'International Tables Vol C Tables 4.2.6.8 and 6.1.1.4'
O O 0.0106 0.0060 'International Tables Vol C Tables 4.2.6.8 and 6.1.1.4'

loop_
_geom_angle_atom_site_label_1
_geom_angle_atom_site_label_2
_geom_angle_atom_site_label_3
_geom_angle
_geom_angle_site_symmetry_1
_geom_angle_site_symmetry_3
_geom_angle_publ_flag
N3 Fe1 N6 180.0 . . ?
N3 Fe1 N2 77.09(6) . . ?
N6 Fe1 N2 102.91(6) . . ?
N3 Fe1 N2 77.08(6) . 2_556 ?
N6 Fe1 N2 102.92(6) . 2_556 ?
N2 Fe1 N2 154.17(12) . 2_556 ?
N3 Fe1 N5 103.10(6) . . ?
N6 Fe1 N5 76.90(6) . . ?
N2 Fe1 N5 94.62(8) . . ?
N2 Fe1 N5 91.19(8) 2_556 . ?
N3 Fe1 N5 103.09(6) . 2_556 ?
N6 Fe1 N5 76.91(6) . 2_556 ?
N2 Fe1 N5 91.18(8) . 2_556 ?
N2 Fe1 N5 94.62(8) 2_556 2_556 ?
N5 Fe1 N5 153.81(11) . 2_556 ?
C1 N1 N2 111.0(3) . . ?
C1 N1 H1N 128(2) . . ?
N2 N1 H1N 121(2) . . ?
N1 N2 C3 105.5(2) . . ?
N1 N2 Fe1 138.9(2) . . ?
C3 N2 Fe1 115.58(15) . . ?
C4 N3 C4 119.9(3) 2_556 . ?
C4 N3 Fe1 120.04(16) 2_556 . ?
C4 N3 Fe1 120.04(16) . . ?
C7 N4 N5 109.5(2) . . ?
C7 N4 H4N 126(3) . . ?
N5 N4 H4N 124(3) . . ?
N4 N5 C9 107.3(2) . . ?
N4 N5 Fe1 137.07(18) . . ?
C9 N5 Fe1 115.12(16) . . ?
C10 N6 C10 120.3(3) 2_556 . ?
C10 N6 Fe1 119.84(15) 2_556 . ?
C10 N6 Fe1 119.84(15) . . ?
N1 C1 C2 108.5(2) . . ?
N1 C1 H1 125.8 . . ?
C2 C1 H1 125.8 . . ?
C1 C2 C3 104.5(3) . . ?
C1 C2 H2 127.7 . . ?
C3 C2 H2 127.7 . . ?
N2 C3 C2 110.5(3) . . ?
N2 C3 C4 115.7(2) . . ?
C2 C3 C4 133.7(3) . . ?
N3 C4 C5 121.2(3) . . ?
N3 C4 C3 111.5(2) . . ?
C5 C4 C3 127.2(2) . . ?
C6 C5 C4 118.9(3) . . ?
C6 C5 H5 120.5 . . ?
C4 C5 H5 120.5 . . ?
C5 C6 C5 119.7(4) 2_556 . ?
C5 C6 H6 120.1 2_556 . ?
C5 C6 H6 120.1 . . ?
N4 C7 C8 109.4(3) . . ?
N4 C7 H7 125.3 . . ?
C8 C7 H7 125.3 . . ?
C7 C8 C9 104.3(3) . . ?
C7 C8 H8 127.8 . . ?
C9 C8 H8 127.8 . . ?
N5 C9 C8 109.5(2) . . ?
N5 C9 C10 115.1(2) . . ?
C8 C9 C10 135.3(3) . . ?
N6 C10 C11 121.0(2) . . ?
N6 C10 C9 111.7(2) . . ?
C11 C10 C9 127.3(2) . . ?
C12 C11 C10 118.8(3) . . ?
C12 C11 H11 120.6 . . ?
C10 C11 H11 120.6 . . ?
C11 C12 C11 120.0(3) . 2_556 ?
C11 C12 H12 120.0 . . ?
C11 C12 H12 120.0 2_556 . ?
N9 Fe2 N9 178.50(11) . 2_656 ?
N9 Fe2 N10 99.18(8) . 2_656 ?
N9 Fe2 N10 79.74(8) 2_656 2_656 ?
N9 Fe2 N10 79.74(8) . . ?
N9 Fe2 N10 99.18(8) 2_656 . ?
N10 Fe2 N10 90.00(11) 2_656 . ?
N9 Fe2 N8 101.29(8) . 2_656 ?
N9 Fe2 N8 79.80(8) 2_656 2_656 ?
N10 Fe2 N8 159.53(8) 2_656 2_656 ?
N10 Fe2 N8 93.72(7) . 2_656 ?
N9 Fe2 N8 79.79(8) . . ?
N9 Fe2 N8 101.29(8) 2_656 . ?
N10 Fe2 N8 93.72(7) 2_656 . ?
N10 Fe2 N8 159.53(8) . . ?
N8 Fe2 N8 89.80(10) 2_656 . ?
N8 N7 C13 110.3(2) . . ?
N8 N7 H7N 122.1(19) . . ?
C13 N7 H7N 127.6(19) . . ?
N7 N8 C15 106.89(18) . . ?
N7 N8 Fe2 137.37(15) . . ?
C15 N8 Fe2 115.68(16) . . ?
C16 N9 C20 121.1(2) . . ?
C16 N9 Fe2 119.49(16) . . ?
C20 N9 Fe2 119.44(16) . . ?
N11 N10 C21 106.46(18) . . ?
N11 N10 Fe2 137.48(15) . . ?
C21 N10 Fe2 115.97(15) . . ?
N10 N11 C23 110.5(2) . . ?
N10 N11 H11N 120(2) . . ?
C23 N11 H11N 130(2) . . ?
N7 C13 C14 108.2(2) . . ?
N7 C13 H13 125.9 . . ?
C14 C13 H13 125.9 . . ?
C13 C14 C15 105.5(2) . . ?
C13 C14 H14 127.3 . . ?
C15 C14 H14 127.3 . . ?
N8 C15 C14 109.2(2) . . ?
N8 C15 C16 114.2(2) . . ?
C14 C15 C16 136.6(2) . . ?
N9 C16 C17 120.7(2) . . ?
N9 C16 C15 110.8(2) . . ?
C17 C16 C15 128.5(2) . . ?
C18 C17 C16 118.4(2) . . ?
C18 C17 H17 120.8 . . ?
C16 C17 H17 120.8 . . ?
C17 C18 C19 120.9(2) . . ?
C17 C18 H18 119.5 . . ?
C19 C18 H18 119.5 . . ?
C20 C19 C18 118.4(3) . . ?
C20 C19 H19 120.8 . . ?
C18 C19 H19 120.8 . . ?
N9 C20 C19 120.6(2) . . ?
N9 C20 C21 110.7(2) . . ?
C19 C20 C21 128.8(2) . . ?
N10 C21 C22 109.7(2) . . ?
N10 C21 C20 114.1(2) . . ?
C22 C21 C20 136.2(2) . . ?
C23 C22 C21 105.1(2) . . ?
C23 C22 H22 127.5 . . ?
C21 C22 H22 127.5 . . ?
N11 C23 C22 108.3(2) . . ?
N11 C23 H23 125.9 . . ?
C22 C23 H23 125.9 . . ?
O2A C24A O1A 124.3(19) . . ?
O2A C24A C25A 119.6(17) . . ?
O1A C24A C25A 115.8(14) . . ?
C26A C25A C24A 113.0(8) . . ?
C26A C25A H25A 109.0 . . ?
C24A C25A H25A 109.0 . . ?
C26A C25A H25B 109.0 . . ?
C24A C25A H25B 109.0 . . ?
H25A C25A H25B 107.8 . . ?
C27A C26A C25A 110.3(5) . . ?
C27A C26A H26A 109.6 . . ?
C25A C26A H26A 109.6 . . ?
C27A C26A H26B 109.6 . . ?
C25A C26A H26B 109.6 . . ?
H26A C26A H26B 108.1 . . ?
C28A C27A C26A 122.6(7) . . ?
C28A C27A H27A 106.7 . . ?
C26A C27A H27A 106.7 . . ?
C28A C27A H27B 106.7 . . ?
C26A C27A H27B 106.7 . . ?
H27A C27A H27B 106.6 . . ?
C29A C28A C27A 107.9(8) . . ?
C29A C28A H28A 110.1 . . ?
C27A C28A H28A 110.1 . . ?
C29A C28A H28B 110.1 . . ?
C27A C28A H28B 110.1 . . ?
H28A C28A H28B 108.4 . . ?
O3A C29A O4A 120.8(12) . . ?
O3A C29A C28A 125.0(12) . . ?
O4A C29A C28A 114.0(8) . . ?
O1B C24B O2B 121.6(17) . . ?
O1B C24B C25B 121.2(15) . . ?
O2B C24B C25B 117.0(17) . . ?
C24B C25B C26B 113.3(9) . . ?
C24B C25B H25C 108.9 . . ?
C26B C25B H25C 108.9 . . ?
C24B C25B H25D 108.9 . . ?
C26B C25B H25D 108.9 . . ?
H25C C25B H25D 107.7 . . ?
C25B C26B C27B 115.1(5) . . ?
C25B C26B H26C 108.5 . . ?
C27B C26B H26C 108.5 . . ?
C25B C26B H26D 108.5 . . ?
C27B C26B H26D 108.5 . . ?
H26C C26B H26D 107.5 . . ?
C28B C27B C26B 102.6(8) . . ?
C28B C27B H27C 111.3 . . ?
C26B C27B H27C 111.3 . . ?
C28B C27B H27D 111.3 . . ?
C26B C27B H27D 111.3 . . ?
H27C C27B H27D 109.2 . . ?
C27B C28B C29B 124.2(13) . . ?
C27B C28B H28C 106.3 . . ?
C29B C28B H28C 106.3 . . ?
C27B C28B H28D 106.3 . . ?
C29B C28B H28D 106.3 . . ?
H28C C28B H28D 106.4 . . ?
O3B C29B O4B 128.5(19) . . ?
O3B C29B C28B 121(2) . . ?
O4B C29B C28B 110.6(16) . . ?
C29B O4B H4N 115(2) . . ?

loop_
_geom_bond_atom_site_label_1
_geom_bond_atom_site_label_2
_geom_bond_distance
_geom_bond_site_symmetry_2
_geom_bond_publ_flag
Fe1 N3 2.002(3) . ?
Fe1 N6 2.006(3) . ?
Fe1 N2 2.058(2) . ?
Fe1 N2 2.058(2) 2_556 ?
Fe1 N5 2.069(2) . ?
Fe1 N5 2.069(2) 2_556 ?
N1 C1 1.336(4) . ?
N1 N2 1.345(3) . ?
N1 H1N 0.885(17) . ?
N2 C3 1.347(3) . ?
N3 C4 1.346(3) 2_556 ?
N3 C4 1.346(3) . ?
N4 C7 1.337(4) . ?
N4 N5 1.347(3) . ?
N4 H4N 0.933(19) . ?
N5 C9 1.353(3) . ?
N6 C10 1.348(3) 2_556 ?
N6 C10 1.348(3) . ?
C1 C2 1.368(5) . ?
C1 H1 0.9300 . ?
C2 C3 1.394(3) . ?
C2 H2 0.9300 . ?
C3 C4 1.453(4) . ?
C4 C5 1.386(4) . ?
C5 C6 1.380(4) . ?
C5 H5 0.9300 . ?
C6 C5 1.380(4) 2_556 ?
C6 H6 0.9300 . ?
C7 C8 1.383(4) . ?
C7 H7 0.9300 . ?
C8 C9 1.398(4) . ?
C8 H8 0.9300 . ?
C9 C10 1.460(3) . ?
C10 C11 1.390(3) . ?
C11 C12 1.383(3) . ?
C11 H11 0.9300 . ?
C12 C11 1.383(3) 2_556 ?
C12 H12 0.9300 . ?
Fe2 N9 1.9161(19) . ?
Fe2 N9 1.9161(19) 2_656 ?
Fe2 N10 1.9612(18) 2_656 ?
Fe2 N10 1.9612(18) . ?
Fe2 N8 1.9664(18) 2_656 ?
Fe2 N8 1.9665(18) . ?
N7 N8 1.344(3) . ?
N7 C13 1.351(3) . ?
N7 H7N 0.906(17) . ?
N8 C15 1.351(3) . ?
N9 C16 1.350(3) . ?
N9 C20 1.356(3) . ?
N10 N11 1.348(3) . ?
N10 C21 1.352(3) . ?
N11 C23 1.351(3) . ?
N11 H11N 0.908(18) . ?
C13 C14 1.367(4) . ?
C13 H13 0.9300 . ?
C14 C15 1.403(3) . ?
C14 H14 0.9300 . ?
C15 C16 1.457(3) . ?
C16 C17 1.390(3) . ?
C17 C18 1.382(4) . ?
C17 H17 0.9300 . ?
C18 C19 1.390(4) . ?
C18 H18 0.9300 . ?
C19 C20 1.385(3) . ?
C19 H19 0.9300 . ?
C20 C21 1.456(3) . ?
C21 C22 1.405(3) . ?
C22 C23 1.372(3) . ?
C22 H22 0.9300 . ?
C23 H23 0.9300 . ?
O1A C24A 1.25(2) . ?
O2A C24A 1.18(3) . ?
C24A C25A 1.56(2) . ?
C25A C26A 1.531(8) . ?
C25A H25A 0.9700 . ?
C25A H25B 0.9700 . ?
C26A C27A 1.523(7) . ?
C26A H26A 0.9700 . ?
C26A H26B 0.9700 . ?
C27A C28A 1.514(11) . ?
C27A H27A 0.9700 . ?
C27A H27B 0.9700 . ?
C28A C29A 1.513(10) . ?
C28A H28A 0.9700 . ?
C28A H28B 0.9700 . ?
C29A O3A 1.278(11) . ?
C29A O4A 1.284(11) . ?
O1B C24B 1.27(2) . ?
O2B C24B 1.36(3) . ?
C24B C25B 1.48(2) . ?
C25B C26B 1.516(8) . ?
C25B H25C 0.9700 . ?
C25B H25D 0.9700 . ?
C26B C27B 1.583(8) . ?
C26B H26C 0.9700 . ?
C26B H26D 0.9700 . ?
C27B C28B 1.515(14) . ?
C27B H27C 0.9700 . ?
C27B H27D 0.9700 . ?
C28B C29B 1.545(14) . ?
C28B H28C 0.9700 . ?
C28B H28D 0.9700 . ?
C29B O3B 1.20(2) . ?
C29B O4B 1.30(2) . ?
O4B H4N 1.41(2) . ?
